data_2018341
loop_
_publ_author_name
'Liu, Dong'
'Li, Ni-Ya'

_publ_section_title
;
 Poly[di-\m-aqua-\m-1,2-bis(pyridin-4-yl)ethene-\k^2^<i>N</i>:<i>N</i>'-tetrakis(4-iodobenzoato-\k^2^<i>O</i>,<i>O</i>')dicadmium]
;
_journal_coeditor_code DT3009
_journal_issue 1
_journal_name_full 'Acta Crystallographica Section C'
_journal_page_first m21
_journal_page_last m23
_journal_paper_doi 10.1107/S0108270111053182
_journal_volume 68
_journal_year 2012
_chemical_formula_iupac '[Cd2 (C7 H4 I O2)4 (C12 H10 N2) (H2 O)2]'
_chemical_formula_moiety 'C20 H15 Cd I2 N O5'
_chemical_formula_sum 'C20 H15 Cd I2 N O5'
_chemical_formula_weight 715.54
_chemical_name_systematic
;
Poly[di-\m-aqua-\m-1,2-bis(pyridin-4-yl)ethene-\k^2^<i>N</i>:<i>N</i>'-
tetrakis(4-iodobenzoato-\k^2^<i>O</i>,<i>O</i>')dicadmium]
;
_space_group_IT_number 15
_symmetry_cell_setting monoclinic
_symmetry_space_group_name_Hall '-C 2yc'
_symmetry_space_group_name_H-M 'C 1 2/c 1'
_atom_sites_solution_hydrogens geom
_atom_sites_solution_primary direct
_atom_sites_solution_secondary difmap
_audit_creation_method SHELXL97
_cell_angle_alpha 90.00
_cell_angle_beta 112.82(3)
_cell_angle_gamma 90.00
_cell_formula_units_Z 8
_cell_length_a 29.236(6)
_cell_length_b 5.7289(11)
_cell_length_c 28.417(6)
_cell_measurement_reflns_used 8841
_cell_measurement_temperature 223(2)
_cell_measurement_theta_max 27.4855
_cell_measurement_theta_min 3.0190
_cell_volume 4387.0(18)
_computing_cell_refinement 'CrystalClear (Rigaku, 2001)'
_computing_data_collection 'CrystalClear (Rigaku, 2001)'
_computing_data_reduction 'CrystalStructure (Rigaku/MSC, 2004)'
_computing_molecular_graphics 'SHELXTL (Sheldrick, 2008)'
_computing_publication_material
;
SHELXTL (Sheldrick, 2008) and PLATON (Spek, 2009)
;
_computing_structure_refinement 'SHELXTL (Sheldrick, 2008)'
_computing_structure_solution 'SHELXTL (Sheldrick, 2008)'
_diffrn_ambient_temperature 223(2)
_diffrn_measured_fraction_theta_full 0.996
_diffrn_measured_fraction_theta_max 0.996
_diffrn_measurement_device_type 'Rigaku MercuryCCD area-detector'
_diffrn_measurement_method \w
_diffrn_radiation_monochromator graphite
_diffrn_radiation_source 'fine-focus sealed tube'
_diffrn_radiation_type MoK\a
_diffrn_radiation_wavelength 0.71073
_diffrn_reflns_av_R_equivalents 0.0578
_diffrn_reflns_av_sigmaI/netI 0.0565
_diffrn_reflns_limit_h_max 35
_diffrn_reflns_limit_h_min -37
_diffrn_reflns_limit_k_max 7
_diffrn_reflns_limit_k_min -7
_diffrn_reflns_limit_l_max 36
_diffrn_reflns_limit_l_min -28
_diffrn_reflns_number 20159
_diffrn_reflns_theta_full 27.49
_diffrn_reflns_theta_max 27.49
_diffrn_reflns_theta_min 3.02
_diffrn_standards_decay_% 0
_diffrn_standards_interval_count 0
_diffrn_standards_interval_time 0
_diffrn_standards_number 0
_exptl_absorpt_coefficient_mu 3.841
_exptl_absorpt_correction_T_max 0.3920
_exptl_absorpt_correction_T_min 0.2768
_exptl_absorpt_correction_type multi-scan
_exptl_absorpt_process_details '(REQAB; Jacobson, 1998)'
_exptl_crystal_colour colourless
_exptl_crystal_density_diffrn 2.167
_exptl_crystal_density_method 'not measured'
_exptl_crystal_description block
_exptl_crystal_F_000 2688
_exptl_crystal_size_max 0.45
_exptl_crystal_size_mid 0.30
_exptl_crystal_size_min 0.30
_refine_diff_density_max 1.156
_refine_diff_density_min -1.760
_refine_ls_extinction_coef 0.00100(4)
_refine_ls_extinction_expression Fc^*^=kFc[1+0.001xFc^2^\l^3^/sin(2\q)]^-1/4^
_refine_ls_extinction_method 'SHELXTL (Sheldrick, 2008)'
_refine_ls_goodness_of_fit_ref 0.912
_refine_ls_hydrogen_treatment constr
_refine_ls_matrix_type full
_refine_ls_number_parameters 265
_refine_ls_number_reflns 5018
_refine_ls_number_restraints 0
_refine_ls_restrained_S_all 0.912
_refine_ls_R_factor_all 0.0539
_refine_ls_R_factor_gt 0.0398
_refine_ls_shift/su_max 0.001
_refine_ls_shift/su_mean 0.000
_refine_ls_structure_factor_coef Fsqd
_refine_ls_weighting_details 'calc w = 1/[\s^2^(Fo^2^)+(0.0407P)^2^+0.0000P] where P=(Fo^2^+2Fc^2^)/3'
_refine_ls_weighting_scheme calc
_refine_ls_wR_factor_gt 0.0836
_refine_ls_wR_factor_ref 0.0886
_reflns_number_gt 3615
_reflns_number_total 5018
_reflns_threshold_expression I>2\s(I)
_cod_data_source_file dt3009.cif
_cod_data_source_block I
_cod_original_sg_symbol_H-M 'C 2/c'
_cod_database_code 2018341
_cod_database_fobs_code 2018341

loop_
_symmetry_equiv_pos_as_xyz
'x, y, z'
'-x, y, -z+1/2'
'x+1/2, y+1/2, z'
'-x+1/2, y+1/2, -z+1/2'
'-x, -y, -z'
'x, -y, z-1/2'
'-x+1/2, -y+1/2, -z'
'x+1/2, -y+1/2, z-1/2'

loop_
_atom_site_type_symbol
_atom_site_label
_atom_site_fract_x
_atom_site_fract_y
_atom_site_fract_z
_atom_site_U_iso_or_equiv
_atom_site_adp_type
_atom_site_calc_flag
_atom_site_refinement_flags
_atom_site_occupancy
_atom_site_symmetry_multiplicity
Cd Cd1 0.702659(10) 0.51512(4) 0.699916(11) 0.02118(10) Uani d . 1 1
I I1 0.859079(16) 0.01161(6) 0.499087(16) 0.05781(14) Uani d . 1 1
I I2 0.512605(15) 0.02582(7) 0.867649(18) 0.06487(15) Uani d . 1 1
N N1 0.63233(12) 0.6432(5) 0.63249(13) 0.0260(7) Uani d . 1 1
O O1 0.72282(10) 0.2206(4) 0.65260(11) 0.0295(7) Uani d . 1 1
O O2 0.75698(11) 0.5688(5) 0.65800(12) 0.0337(7) Uani d . 1 1
O O3 0.66681(11) 0.5545(5) 0.75996(13) 0.0354(7) Uani d . 1 1
O O4 0.65569(10) 0.2162(4) 0.71995(11) 0.0299(7) Uani d . 1 1
O O5 0.77403(9) 0.4079(4) 0.77508(10) 0.0236(6) Uani d . 1 1
H H1W 0.7967 0.4972 0.7737 0.049(16) Uiso d R 1 1
H H2W 0.7672 0.4911 0.7962 0.045(15) Uiso d R 1 1
C C1 0.63383(15) 0.8378(7) 0.60699(17) 0.0298(9) Uani d . 1 1
H H1 0.6642 0.9173 0.6163 0.036 Uiso calc R 1 1
C C2 0.59296(16) 0.9271(7) 0.56765(17) 0.0310(10) Uani d . 1 1
H H2 0.5958 1.0643 0.5508 0.037 Uiso calc R 1 1
C C3 0.54744(14) 0.8134(7) 0.55295(16) 0.0273(9) Uani d . 1 1
C C4 0.54645(15) 0.6101(7) 0.57942(17) 0.0316(10) Uani d . 1 1
H H4 0.5167 0.5257 0.5707 0.038 Uiso calc R 1 1
C C5 0.58901(15) 0.5322(6) 0.61836(17) 0.0290(9) Uani d . 1 1
H H5 0.5874 0.3948 0.6357 0.035 Uiso calc R 1 1
C C6 0.50194(14) 0.9012(7) 0.51309(17) 0.0296(9) Uani d . 1 1
H H6 0.4730 0.8112 0.5053 0.036 Uiso calc R 1 1
C C7 0.75131(14) 0.3619(7) 0.64207(16) 0.0265(9) Uani d . 1 1
C C8 0.77652(14) 0.2800(7) 0.60864(16) 0.0261(9) Uani d . 1 1
C C9 0.76555(17) 0.0635(7) 0.58451(19) 0.0357(11) Uani d . 1 1
H H9 0.7423 -0.0346 0.5899 0.043 Uiso calc R 1 1
C C10 0.78837(19) -0.0075(7) 0.55304(19) 0.0378(11) Uani d . 1 1
H H10 0.7803 -0.1527 0.5364 0.045 Uiso calc R 1 1
C C11 0.82314(16) 0.1337(7) 0.54571(17) 0.0335(10) Uani d . 1 1
C C12 0.83515(17) 0.3486(7) 0.56929(19) 0.0386(11) Uani d . 1 1
H H12 0.8590 0.4441 0.5642 0.046 Uiso calc R 1 1
C C13 0.81162(16) 0.4211(7) 0.60046(17) 0.0310(10) Uani d . 1 1
H H13 0.8194 0.5678 0.6164 0.037 Uiso calc R 1 1
C C14 0.64925(14) 0.3523(7) 0.75235(17) 0.0276(9) Uani d . 1 1
C C15 0.61771(15) 0.2728(7) 0.78011(17) 0.0292(9) Uani d . 1 1
C C16 0.61094(16) 0.4180(7) 0.81593(18) 0.0338(10) Uani d . 1 1
H H16 0.6271 0.5633 0.8235 0.041 Uiso calc R 1 1
C C17 0.58060(17) 0.3503(8) 0.84062(19) 0.0423(12) Uani d . 1 1
H H17 0.5759 0.4486 0.8648 0.051 Uiso calc R 1 1
C C18 0.55729(16) 0.1350(8) 0.8290(2) 0.0399(11) Uani d . 1 1
C C19 0.56438(18) -0.0121(7) 0.7940(2) 0.0411(12) Uani d . 1 1
H H19 0.5486 -0.1583 0.7867 0.049 Uiso calc R 1 1
C C20 0.59473(16) 0.0570(7) 0.76967(19) 0.0350(10) Uani d . 1 1
H H20 0.5999 -0.0428 0.7459 0.042 Uiso calc R 1 1

loop_
_atom_site_aniso_label
_atom_site_aniso_U_11
_atom_site_aniso_U_22
_atom_site_aniso_U_33
_atom_site_aniso_U_12
_atom_site_aniso_U_13
_atom_site_aniso_U_23
Cd1 0.02199(17) 0.02064(15) 0.02179(17) 0.00074(11) 0.00946(13) 0.00158(11)
I1 0.0791(3) 0.0610(2) 0.0577(3) 0.00261(18) 0.0532(2) -0.00859(18)
I2 0.0592(3) 0.0836(3) 0.0752(3) 0.00361(19) 0.0517(3) 0.0227(2)
N1 0.0254(18) 0.0274(17) 0.0241(19) -0.0011(14) 0.0084(15) 0.0014(14)
O1 0.0343(16) 0.0257(14) 0.0359(19) -0.0031(12) 0.0218(15) -0.0003(13)
O2 0.0426(18) 0.0251(14) 0.045(2) -0.0062(13) 0.0291(16) -0.0085(13)
O3 0.0412(18) 0.0314(15) 0.042(2) -0.0053(13) 0.0250(16) 0.0008(14)
O4 0.0317(16) 0.0302(15) 0.0327(18) 0.0027(12) 0.0176(14) 0.0028(13)
O5 0.0277(15) 0.0187(12) 0.0270(16) 0.0005(11) 0.0135(13) -0.0006(12)
C1 0.025(2) 0.032(2) 0.030(2) -0.0052(17) 0.0076(19) 0.0004(18)
C2 0.031(2) 0.032(2) 0.026(2) -0.0007(18) 0.008(2) 0.0103(18)
C3 0.025(2) 0.031(2) 0.026(2) 0.0014(17) 0.0093(19) -0.0009(18)
C4 0.025(2) 0.030(2) 0.038(3) -0.0027(18) 0.009(2) 0.003(2)
C5 0.028(2) 0.026(2) 0.030(2) -0.0020(17) 0.008(2) 0.0062(17)
C6 0.023(2) 0.031(2) 0.032(3) 0.0005(17) 0.007(2) 0.0033(18)
C7 0.026(2) 0.027(2) 0.028(2) 0.0035(17) 0.0124(19) 0.0059(17)
C8 0.030(2) 0.027(2) 0.023(2) 0.0014(17) 0.0133(19) 0.0009(17)
C9 0.044(3) 0.028(2) 0.044(3) -0.0106(19) 0.027(2) -0.006(2)
C10 0.049(3) 0.032(2) 0.039(3) -0.005(2) 0.024(2) -0.008(2)
C11 0.041(3) 0.038(2) 0.031(3) 0.002(2) 0.024(2) -0.001(2)
C12 0.048(3) 0.036(2) 0.044(3) -0.008(2) 0.030(3) -0.004(2)
C13 0.038(2) 0.0267(19) 0.033(3) -0.0083(18) 0.019(2) -0.0033(18)
C14 0.024(2) 0.031(2) 0.029(2) 0.0064(17) 0.0117(19) 0.0071(18)
C15 0.030(2) 0.028(2) 0.034(3) 0.0059(17) 0.016(2) 0.0079(18)
C16 0.035(2) 0.034(2) 0.038(3) 0.0004(19) 0.020(2) 0.001(2)
C17 0.046(3) 0.050(3) 0.040(3) 0.008(2) 0.026(3) 0.001(2)
C18 0.035(3) 0.050(3) 0.047(3) 0.006(2) 0.029(2) 0.014(2)
C19 0.039(3) 0.036(2) 0.056(3) -0.003(2) 0.028(3) 0.007(2)
C20 0.035(2) 0.035(2) 0.043(3) 0.0012(19) 0.024(2) -0.002(2)

loop_
_atom_type_symbol
_atom_type_description
_atom_type_scat_dispersion_real
_atom_type_scat_dispersion_imag
_atom_type_scat_source
C C 0.0033 0.0016 'International Tables Vol C Tables 4.2.6.8 and 6.1.1.4'
H H 0.0000 0.0000 'International Tables Vol C Tables 4.2.6.8 and 6.1.1.4'
N N 0.0061 0.0033 'International Tables Vol C Tables 4.2.6.8 and 6.1.1.4'
O O 0.0106 0.0060 'International Tables Vol C Tables 4.2.6.8 and 6.1.1.4'
Cd Cd -0.8075 1.2024 'International Tables Vol C Tables 4.2.6.8 and 6.1.1.4'
I I -0.4742 1.8119 'International Tables Vol C Tables 4.2.6.8 and 6.1.1.4'

loop_
_geom_angle_atom_site_label_1
_geom_angle_atom_site_label_2
_geom_angle_atom_site_label_3
_geom_angle_site_symmetry_1
_geom_angle_site_symmetry_3
_geom_angle
N1 Cd1 O3 . . 93.89(12)
N1 Cd1 O2 . . 95.56(12)
O3 Cd1 O2 . . 160.55(11)
N1 Cd1 O1 . . 95.31(11)
O3 Cd1 O1 . . 139.86(9)
O2 Cd1 O1 . . 55.87(9)
N1 Cd1 O5 . 4_656 90.40(10)
O3 Cd1 O5 . 4_656 81.26(9)
O2 Cd1 O5 . 4_656 81.71(9)
O1 Cd1 O5 . 4_656 137.52(9)
N1 Cd1 O4 . . 90.93(11)
O3 Cd1 O4 . . 55.56(9)
O2 Cd1 O4 . . 140.99(9)
O1 Cd1 O4 . . 85.27(9)
O5 Cd1 O4 4_656 . 136.80(9)
N1 Cd1 O5 . . 174.63(10)
O3 Cd1 O5 . . 81.78(10)
O2 Cd1 O5 . . 87.69(10)
O1 Cd1 O5 . . 90.05(9)
O5 Cd1 O5 4_656 . 85.83(6)
O4 Cd1 O5 . . 89.21(9)
N1 Cd1 C7 . . 96.16(12)
O3 Cd1 C7 . . 165.26(11)
O2 Cd1 C7 . . 27.67(10)
O1 Cd1 C7 . . 28.19(10)
O5 Cd1 C7 4_656 . 109.36(11)
O4 Cd1 C7 . . 113.40(11)
O5 Cd1 C7 . . 88.70(11)
N1 Cd1 C14 . . 92.75(12)
O3 Cd1 C14 . . 27.48(11)
O2 Cd1 C14 . . 166.63(11)
O1 Cd1 C14 . . 112.97(11)
O5 Cd1 C14 4_656 . 108.73(11)
O4 Cd1 C14 . . 28.08(11)
O5 Cd1 C14 . . 84.86(11)
C7 Cd1 C14 . . 140.73(12)
C5 N1 C1 . . 117.4(4)
C5 N1 Cd1 . . 122.2(3)
C1 N1 Cd1 . . 120.4(3)
C7 O1 Cd1 . . 90.6(2)
C7 O2 Cd1 . . 92.2(2)
C14 O3 Cd1 . . 93.1(2)
C14 O4 Cd1 . . 89.6(2)
Cd1 O5 Cd1 4_646 . 123.64(11)
Cd1 O5 H1W 4_646 . 116.4
Cd1 O5 H1W . . 103.1
Cd1 O5 H2W 4_646 . 116.0
Cd1 O5 H2W . . 97.0
H1W O5 H2W . . 95.6
N1 C1 C2 . . 123.2(4)
N1 C1 H1 . . 118.4
C2 C1 H1 . . 118.4
C1 C2 C3 . . 119.7(4)
C1 C2 H2 . . 120.1
C3 C2 H2 . . 120.1
C2 C3 C4 . . 116.5(4)
C2 C3 C6 . . 123.2(4)
C4 C3 C6 . . 120.2(4)
C5 C4 C3 . . 120.2(4)
C5 C4 H4 . . 119.9
C3 C4 H4 . . 119.9
N1 C5 C4 . . 122.9(4)
N1 C5 H5 . . 118.5
C4 C5 H5 . . 118.5
C6 C6 C3 5_676 . 125.4(5)
C6 C6 H6 5_676 . 117.3
C3 C6 H6 . . 117.3
O2 C7 O1 . . 121.4(4)
O2 C7 C8 . . 119.9(3)
O1 C7 C8 . . 118.7(4)
O2 C7 Cd1 . . 60.1(2)
O1 C7 Cd1 . . 61.2(2)
C8 C7 Cd1 . . 178.0(3)
C9 C8 C13 . . 118.5(4)
C9 C8 C7 . . 121.3(4)
C13 C8 C7 . . 120.2(4)
C10 C9 C8 . . 120.6(4)
C10 C9 H9 . . 119.7
C8 C9 H9 . . 119.7
C9 C10 C11 . . 120.0(4)
C9 C10 H10 . . 120.0
C11 C10 H10 . . 120.0
C10 C11 C12 . . 121.0(4)
C10 C11 I1 . . 118.6(3)
C12 C11 I1 . . 120.5(3)
C13 C12 C11 . . 118.9(4)
C13 C12 H12 . . 120.5
C11 C12 H12 . . 120.5
C12 C13 C8 . . 121.0(4)
C12 C13 H13 . . 119.5
C8 C13 H13 . . 119.5
O3 C14 O4 . . 121.7(4)
O3 C14 C15 . . 119.0(4)
O4 C14 C15 . . 119.2(4)
O3 C14 Cd1 . . 59.4(2)
O4 C14 Cd1 . . 62.3(2)
C15 C14 Cd1 . . 176.9(3)
C20 C15 C16 . . 119.8(4)
C20 C15 C14 . . 120.4(4)
C16 C15 C14 . . 119.8(4)
C17 C16 C15 . . 120.4(4)
C17 C16 H16 . . 119.8
C15 C16 H16 . . 119.8
C16 C17 C18 . . 118.8(4)
C16 C17 H17 . . 120.6
C18 C17 H17 . . 120.6
C19 C18 C17 . . 121.2(4)
C19 C18 I2 . . 119.6(3)
C17 C18 I2 . . 119.2(3)
C20 C19 C18 . . 119.5(4)
C20 C19 H19 . . 120.2
C18 C19 H19 . . 120.2
C19 C20 C15 . . 120.2(4)
C19 C20 H20 . . 119.9
C15 C20 H20 . . 119.9

loop_
_geom_bond_atom_site_label_1
_geom_bond_atom_site_label_2
_geom_bond_site_symmetry_2
_geom_bond_distance
Cd1 N1 . 2.320(3)
Cd1 O3 . 2.334(3)
Cd1 O2 . 2.346(3)
Cd1 O1 . 2.370(3)
Cd1 O5 4_656 2.378(2)
Cd1 O4 . 2.398(3)
Cd1 O5 . 2.416(3)
Cd1 C7 . 2.704(4)
Cd1 C14 . 2.708(4)
I1 C11 . 2.104(4)
I2 C18 . 2.101(4)
N1 C5 . 1.332(5)
N1 C1 . 1.340(5)
O1 C7 . 1.277(5)
O2 C7 . 1.257(5)
O3 C14 . 1.251(5)
O4 C14 . 1.275(5)
O5 Cd1 4_646 2.378(2)
O5 H1W . 0.8504
O5 H2W . 0.8498
C1 C2 . 1.379(6)
C1 H1 . 0.9400
C2 C3 . 1.393(6)
C2 H2 . 0.9400
C3 C4 . 1.393(6)
C3 C6 . 1.462(5)
C4 C5 . 1.380(6)
C4 H4 . 0.9400
C5 H5 . 0.9400
C6 C6 5_676 1.335(8)
C6 H6 . 0.9400
C7 C8 . 1.486(5)
C8 C9 . 1.393(5)
C8 C13 . 1.395(5)
C9 C10 . 1.369(6)
C9 H9 . 0.9400
C10 C11 . 1.377(6)
C10 H10 . 0.9400
C11 C12 . 1.380(6)
C12 C13 . 1.379(6)
C12 H12 . 0.9400
C13 H13 . 0.9400
C14 C15 . 1.498(6)
C15 C20 . 1.383(6)
C15 C16 . 1.387(6)
C16 C17 . 1.383(6)
C16 H16 . 0.9400
C17 C18 . 1.386(7)
C17 H17 . 0.9400
C18 C19 . 1.380(7)
C19 C20 . 1.376(6)
C19 H19 . 0.9400
C20 H20 . 0.9400

loop_
_geom_hbond_atom_site_label_D
_geom_hbond_atom_site_label_H
_geom_hbond_atom_site_label_A
_geom_hbond_site_symmetry_A
_geom_hbond_distance_DH
_geom_hbond_distance_HA
_geom_hbond_distance_DA
_geom_hbond_angle_DHA
O5 H1W O4 4_656 0.85 1.83 2.672(4) 169.9
O5 H2W O1 4_656 0.85 1.90 2.701(4) 157.3
